data_2242183
loop_
_publ_author_name
'Issaoui, Chokri'
'Chebbi, Hammouda'
'Alouani, Khaled'
'Guesmi, Abderrahmen'

_publ_section_title
;
 Crystal structure and Hirshfeld surface analysis of the new
 cyclodiphosphazane [EtNP(S)NMe~2~]~2~
;
_journal_coeditor_code PK2598
_journal_issue 5
_journal_name_full 'Acta Crystallographica Section E'
_journal_page_first 682
_journal_page_last 686
_journal_paper_doi 10.1107/S2056989017005187
_journal_volume 73
_journal_year 2017
_chemical_formula_iupac 'C8 H22 N4 P2 S2'
_chemical_formula_moiety 'C8 H22 N4 P2 S2'
_chemical_formula_sum 'C8 H22 N4 P2 S2'
_chemical_formula_weight 300.35
_chemical_name_common
;
2,4-Bis(dimethylamino)-1,3-diethylcyclodiphosphazane-2,4-dithione
;
_chemical_name_systematic 2,4-Bis(dimethylamino)-1,3-diethyl-1,3,2\l^5^,4\l^5^-diazadiphosphetidine-2,4-dithione
_space_group_crystal_system monoclinic
_space_group_IT_number 14
_space_group_name_Hall '-P 2ybc'
_space_group_name_H-M_alt 'P 1 21/c 1'
_symmetry_space_group_name_Hall '-P 2ybc'
_symmetry_space_group_name_H-M 'P 1 21/c 1'
_atom_sites_solution_hydrogens geom
_audit_creation_method SHELXL-2014/7
_cell_angle_alpha 90
_cell_angle_beta 96.39(3)
_cell_angle_gamma 90
_cell_formula_units_Z 2
_cell_length_a 7.1975(10)
_cell_length_b 11.448(2)
_cell_length_c 9.645(2)
_cell_measurement_reflns_used 25
_cell_measurement_temperature 293(2)
_cell_measurement_theta_max 15
_cell_measurement_theta_min 10
_cell_volume 789.8(2)
_computing_cell_refinement
;
CAD-4 EXPRESS (Duisenberg, 1992; Mac\'i\<cek & Yordanov, 1992)
;
_computing_data_collection
;
CAD-4 EXPRESS (Duisenberg, 1992; Mac\'i\<cek & Yordanov, 1992)
;
_computing_data_reduction
;
XCAD4 (Harms & Wocadlo, 1995)
;
_computing_molecular_graphics
;
Mercury (Macrae <i>et al.</i>,  2006)
;
_computing_publication_material
;
WinGX (Farrugia, 2012) and publCIF (Westrip, 2010)
;
_computing_structure_refinement
;
<i>SHELXL2014/7</i> (Sheldrick, 2015)
;
_computing_structure_solution
;
SHELXS97 (Sheldrick, 2008)
;
_diffrn_ambient_temperature 293(2)
_diffrn_measured_fraction_theta_full 0.999
_diffrn_measured_fraction_theta_max 1.000
_diffrn_measurement_device_type 'Enraf--Nonius CAD-4'
_diffrn_measurement_method \w/2\q
_diffrn_radiation_monochromator graphite
_diffrn_radiation_type MoK\a
_diffrn_radiation_wavelength 0.71073
_diffrn_reflns_av_R_equivalents 0.0158
_diffrn_reflns_limit_h_max 4
_diffrn_reflns_limit_h_min -9
_diffrn_reflns_limit_k_max 14
_diffrn_reflns_limit_k_min -1
_diffrn_reflns_limit_l_max 12
_diffrn_reflns_limit_l_min -12
_diffrn_reflns_number 3150
_diffrn_reflns_theta_full 25.242
_diffrn_reflns_theta_max 26.971
_diffrn_reflns_theta_min 2.772
_diffrn_standards_decay_% 1
_diffrn_standards_interval_count 120
_diffrn_standards_number 2
_exptl_absorpt_coefficient_mu 0.524
_exptl_absorpt_correction_T_max 0.9997
_exptl_absorpt_correction_T_min 0.9994
_exptl_absorpt_correction_type psi-scan
_exptl_absorpt_process_details
;
(North <i>et al.</i>,1968)
;
_exptl_crystal_colour yellow
_exptl_crystal_density_diffrn 1.263
_exptl_crystal_density_method 'not measured'
_exptl_crystal_description prism
_exptl_crystal_F_000 320
_exptl_crystal_size_max 0.40
_exptl_crystal_size_mid 0.40
_exptl_crystal_size_min 0.30
_refine_diff_density_max 0.278
_refine_diff_density_min -0.266
_refine_ls_extinction_method none
_refine_ls_goodness_of_fit_ref 1.084
_refine_ls_hydrogen_treatment constr
_refine_ls_matrix_type full
_refine_ls_number_parameters 76
_refine_ls_number_reflns 1724
_refine_ls_number_restraints 0
_refine_ls_restrained_S_all 1.084
_refine_ls_R_factor_all 0.0479
_refine_ls_R_factor_gt 0.0405
_refine_ls_shift/su_max 0.000
_refine_ls_shift/su_mean 0.000
_refine_ls_structure_factor_coef Fsqd
_refine_ls_weighting_details 'w=1/[\s^2^(Fo^2^)+(0.0779P)^2^+0.1315P] where P=(Fo^2^+2Fc^2^)/3'
_refine_ls_weighting_scheme calc
_refine_ls_wR_factor_gt 0.1194
_refine_ls_wR_factor_ref 0.1267
_reflns_number_gt 1463
_reflns_number_total 1724
_reflns_threshold_expression 'I > 2\s(I)'
_cod_data_source_file pk2598sup1.cif
_cod_data_source_block I
_cod_database_code 2242183
_shelx_space_group_comment
;
The symmetry employed for this shelxl refinement is uniquely defined
by the following loop, which should always be used as a source of
symmetry information in preference to the above space-group names.
They are only intended as comments.
;
_shelxl_version_number 2014/7

loop_
_space_group_symop_operation_xyz
'x, y, z'
'-x, y+1/2, -z+1/2'
'-x, -y, -z'
'x, -y-1/2, z-1/2'

loop_
_atom_site_type_symbol
_atom_site_label
_atom_site_fract_x
_atom_site_fract_y
_atom_site_fract_z
_atom_site_U_iso_or_equiv
_atom_site_adp_type
_atom_site_calc_flag
_atom_site_occupancy
P P1 0.50835(7) 0.50319(4) 0.13083(5) 0.0515(2) Uani d 1
S S1 0.33563(10) 0.44283(7) 0.25236(6) 0.0790(3) Uani d 1
N N1 0.4319(2) 0.58738(14) -0.00532(16) 0.0535(4) Uani d 1
N N2 0.6900(3) 0.56638(18) 0.21583(18) 0.0670(5) Uani d 1
C C1 0.7415(5) 0.5568(3) 0.3657(3) 0.0952(9) Uani d 1
H H1A 0.8411 0.5013 0.3838 0.143 Uiso calc 1
H H1B 0.6352 0.5313 0.4096 0.143 Uiso calc 1
H H1C 0.7821 0.6316 0.4024 0.143 Uiso calc 1
C C2 0.8350(4) 0.6172(3) 0.1411(3) 0.0814(7) Uani d 1
H H2A 0.8611 0.6952 0.1740 0.122 Uiso calc 1
H H2B 0.7932 0.6190 0.0431 0.122 Uiso calc 1
H H2C 0.9465 0.5708 0.1569 0.122 Uiso calc 1
C C3 0.3911(4) 0.7123(2) -0.0151(3) 0.0779(7) Uani d 1
H H3A 0.4058 0.7454 0.0781 0.093 Uiso calc 1
H H3B 0.4816 0.7496 -0.0679 0.093 Uiso calc 1
C C4 0.2046(5) 0.7387(3) -0.0806(5) 0.1204(13) Uani d 1
H H4A 0.1842 0.7000 -0.1692 0.181 Uiso calc 1
H H4B 0.1921 0.8216 -0.0940 0.181 Uiso calc 1
H H4C 0.1139 0.7121 -0.0218 0.181 Uiso calc 1

loop_
_atom_site_aniso_label
_atom_site_aniso_U_11
_atom_site_aniso_U_22
_atom_site_aniso_U_33
_atom_site_aniso_U_12
_atom_site_aniso_U_13
_atom_site_aniso_U_23
P1 0.0546(3) 0.0576(3) 0.0405(3) 0.0050(2) -0.0029(2) 0.00125(18)
S1 0.0763(4) 0.1040(5) 0.0580(4) -0.0017(3) 0.0128(3) 0.0143(3)
N1 0.0607(9) 0.0518(8) 0.0455(8) 0.0091(7) -0.0047(6) 0.0007(6)
N2 0.0686(11) 0.0823(12) 0.0463(8) -0.0038(9) -0.0108(8) -0.0049(8)
C1 0.099(2) 0.130(2) 0.0502(12) -0.0017(18) -0.0202(13) -0.0108(14)
C2 0.0660(13) 0.0974(18) 0.0771(15) -0.0159(13) -0.0078(11) -0.0025(14)
C3 0.0919(17) 0.0540(11) 0.0833(15) 0.0127(11) -0.0097(13) -0.0028(11)
C4 0.091(2) 0.087(2) 0.178(4) 0.0302(17) -0.007(2) 0.038(2)

loop_
_atom_type_symbol
_atom_type_description
_atom_type_scat_dispersion_real
_atom_type_scat_dispersion_imag
_atom_type_scat_source
C C 0.0033 0.0016 'International Tables Vol C Tables 4.2.6.8 and 6.1.1.4'
H H 0.0000 0.0000 'International Tables Vol C Tables 4.2.6.8 and 6.1.1.4'
N N 0.0061 0.0033 'International Tables Vol C Tables 4.2.6.8 and 6.1.1.4'
P P 0.1023 0.0942 'International Tables Vol C Tables 4.2.6.8 and 6.1.1.4'
S S 0.1246 0.1234 'International Tables Vol C Tables 4.2.6.8 and 6.1.1.4'

loop_
_geom_angle_atom_site_label_1
_geom_angle_atom_site_label_2
_geom_angle_atom_site_label_3
_geom_angle_site_symmetry_1
_geom_angle_site_symmetry_3
_geom_angle
N2 P1 N1 . . 108.31(10)
N2 P1 N1 . 3_665 112.28(10)
N1 P1 N1 . 3_665 83.02(8)
N2 P1 S1 . . 112.81(8)
N1 P1 S1 . . 120.38(7)
N1 P1 S1 3_665 . 116.69(7)
N2 P1 P1 . 3_665 117.58(8)
S1 P1 P1 . 3_665 129.60(4)
C3 N1 P1 . . 131.38(16)
C3 N1 P1 . 3_665 128.43(17)
P1 N1 P1 . 3_665 96.98(8)
C2 N2 C1 . . 113.9(2)
C2 N2 P1 . . 120.47(15)
C1 N2 P1 . . 124.5(2)
N2 C1 H1A . . 109.5
N2 C1 H1B . . 109.5
H1A C1 H1B . . 109.5
N2 C1 H1C . . 109.5
H1A C1 H1C . . 109.5
H1B C1 H1C . . 109.5
N2 C2 H2A . . 109.5
N2 C2 H2B . . 109.5
H2A C2 H2B . . 109.5
N2 C2 H2C . . 109.5
H2A C2 H2C . . 109.5
H2B C2 H2C . . 109.5
C4 C3 N1 . . 113.7(2)
C4 C3 H3A . . 108.8
N1 C3 H3A . . 108.8
C4 C3 H3B . . 108.8
N1 C3 H3B . . 108.8
H3A C3 H3B . . 107.7
C3 C4 H4A . . 109.5
C3 C4 H4B . . 109.5
H4A C4 H4B . . 109.5
C3 C4 H4C . . 109.5
H4A C4 H4C . . 109.5
H4B C4 H4C . . 109.5

loop_
_geom_bond_atom_site_label_1
_geom_bond_atom_site_label_2
_geom_bond_site_symmetry_2
_geom_bond_distance
P1 N2 . 1.6325(19)
P1 N1 . 1.6719(16)
P1 N1 3_665 1.6856(17)
P1 S1 . 1.9291(9)
P1 P1 3_665 2.5143(10)
N1 C3 . 1.460(3)
N1 P1 3_665 1.6857(17)
N2 C2 . 1.455(3)
N2 C1 . 1.456(3)
C1 H1A . 0.9600
C1 H1B . 0.9600
C1 H1C . 0.9600
C2 H2A . 0.9600
C2 H2B . 0.9600
C2 H2C . 0.9600
C3 C4 . 1.450(4)
C3 H3A . 0.9700
C3 H3B . 0.9700
C4 H4A . 0.9600
C4 H4B . 0.9600
C4 H4C . 0.9600

_cod_database_fobs_code 2242183
